data_7005391
loop_
_publ_author_name
'Teixidor, Francesc'
'Barber\`a, Gemma'
'Kivek\"as, Raikko'
'Sillanp\"a\"a, Reijo'
'Vi\~nas, Clara'

_publ_section_title
;
 "Water-stable boron-iodinated dicarbollide dianions
 [7,8-nido-C2H2B9I9]2- and [7,8-nido-C2H2B9I8H]2-".
;
_journal_issue 17
_journal_name_full 'Dalton transactions (Cambridge, England : 2003)'
_journal_page_first 1668
_journal_page_last 1670
_journal_paper_doi 10.1039/b701787a
_journal_year 2007
_chemical_formula_moiety 'C2 H3 B9 I8 2-, 2(C3 H10 N 1+)'
_chemical_formula_sum 'C8 H23 B9 I8 N2'
_chemical_formula_weight 1259.77
_chemical_name_systematic
;
?
;
_space_group_IT_number 40
_symmetry_cell_setting orthorhombic
_symmetry_Int_Tables_number 40
_symmetry_space_group_name_Hall 'A 2 -2a'
_symmetry_space_group_name_H-M 'A m a 2'
_atom_sites_solution_hydrogens geom
_atom_sites_solution_primary direct
_atom_sites_solution_secondary difmap
_audit_creation_method SHELXL-97
_cell_angle_alpha 90.00
_cell_angle_beta 90.00
_cell_angle_gamma 90.00
_cell_formula_units_Z 4
_cell_length_a 11.1115(6)
_cell_length_b 14.8951(8)
_cell_length_c 17.5202(9)
_cell_measurement_reflns_used 1204
_cell_measurement_temperature 173(2)
_cell_measurement_theta_max 25.682
_cell_measurement_theta_min 2.91
_cell_volume 2899.7(3)
_computing_cell_refinement 'HKL Scalepack (Otwinowsky & Minor, 1997)'
_computing_data_collection 'Collect (Nonius BV, 1997-2000)'
_computing_data_reduction
;
HKL Denzo and Scalepack (Otwinowsky & Minor, 1997)
;
_computing_molecular_graphics 'SHELXTL/PC (Sheldrick, 1990)'
_computing_publication_material 'SHELXL-97 (Sheldrick, 1997)'
_computing_structure_refinement 'SHELXL-97 (Sheldrick, 1997)'
_computing_structure_solution 'SHELXS-97 (Sheldrick, 1990)'
_diffrn_ambient_temperature 173(2)
_diffrn_detector 'CCD plate'
_diffrn_detector_area_resol_mean 9
_diffrn_measured_fraction_theta_full 0.988
_diffrn_measured_fraction_theta_max 0.988
_diffrn_measurement_device '95mm CCD camera on \k-goniostat'
_diffrn_measurement_device_type KappaCCD
_diffrn_measurement_method 'CCD rotation images, thick slices'
_diffrn_radiation_monochromator 'horizonally mounted graphite crystal'
_diffrn_radiation_probe x-ray
_diffrn_radiation_type Mok\a
_diffrn_radiation_wavelength 0.71073
_diffrn_reflns_av_R_equivalents 0.0684
_diffrn_reflns_av_sigmaI/netI 0.0569
_diffrn_reflns_limit_h_max 12
_diffrn_reflns_limit_h_min -13
_diffrn_reflns_limit_k_max 17
_diffrn_reflns_limit_k_min -15
_diffrn_reflns_limit_l_max 19
_diffrn_reflns_limit_l_min -21
_diffrn_reflns_number 6423
_diffrn_reflns_theta_full 25.66
_diffrn_reflns_theta_max 25.66
_diffrn_reflns_theta_min 3.29
_diffrn_source 'Enraf Nonius FR590'
_diffrn_standards_decay_% <1
_exptl_absorpt_coefficient_mu 8.559
_exptl_absorpt_correction_T_max 0.6013
_exptl_absorpt_correction_T_min 0.1918
_exptl_absorpt_correction_type refdelf
_exptl_absorpt_process_details
;
Sheldrick, G.M. (anon) SHELX97 Release 97-2 (1998)
I/sigma threshold for reflections = 5.000
Delta(U)/lambda**2 = 0.000
Highest even order spherical harmonic = 6
Highest odd order spherical harmonic = 3
;
_exptl_crystal_colour 'pale yellow'
_exptl_crystal_density_diffrn 2.886
_exptl_crystal_density_method 'not measured'
_exptl_crystal_description prism
_exptl_crystal_F_000 2216
_exptl_crystal_size_max 0.22
_exptl_crystal_size_mid 0.12
_exptl_crystal_size_min 0.06
_refine_diff_density_max 0.809
_refine_diff_density_min -0.932
_refine_diff_density_rms 0.176
_refine_ls_abs_structure_details 'Flack H D (1983), Acta Cryst. A39, 876-881'
_refine_ls_abs_structure_Flack 0.44(12)
_refine_ls_extinction_method none
_refine_ls_goodness_of_fit_ref 1.040
_refine_ls_hydrogen_treatment mixed
_refine_ls_matrix_type full
_refine_ls_number_parameters 142
_refine_ls_number_reflns 2364
_refine_ls_number_restraints 18
_refine_ls_restrained_S_all 1.043
_refine_ls_R_factor_all 0.0562
_refine_ls_R_factor_gt 0.0407
_refine_ls_shift/su_max 0.001
_refine_ls_shift/su_mean 0.000
_refine_ls_structure_factor_coef Fsqd
_refine_ls_weighting_details
;
w=1/[\s^2^(Fo^2^)+(0.0360P)^2^+24.2974P] where P=(Fo^2^+2Fc^2^)/3
;
_refine_ls_weighting_scheme calc
_refine_ls_wR_factor_gt 0.0855
_refine_ls_wR_factor_ref 0.0923
_reflns_number_gt 1974
_reflns_number_total 2364
_reflns_threshold_expression >2sigma(I)
_cod_data_source_file b701787a.txt
_cod_data_source_block '[HNMe3]2[3]'
_cod_database_code 7005391
_exptl_absorpt_rmerge_before 0.0914
_exptl_absorpt_rmerge_after 0.0486

loop_
_symmetry_equiv_pos_as_xyz
'x, y, z'
'-x, -y, z'
'x+1/2, -y, z'
'-x+1/2, y, z'
'x, y+1/2, z+1/2'
'-x, -y+1/2, z+1/2'
'x+1/2, -y+1/2, z+1/2'
'-x+1/2, y+1/2, z+1/2'

loop_
_atom_site_label
_atom_site_type_symbol
_atom_site_fract_x
_atom_site_fract_y
_atom_site_fract_z
_atom_site_U_iso_or_equiv
_atom_site_adp_type
_atom_site_occupancy
_atom_site_calc_flag
_atom_site_refinement_flags
_atom_site_disorder_assembly
_atom_site_disorder_group
I1 I 0.2500 0.79243(10) 1.0000 0.0500(5) Uani 1 d S . .
I2 I 0.54439(12) 0.64866(7) 0.92218(12) 0.0523(4) Uani 1 d . . .
I6 I 0.43060(7) 0.88663(5) 0.81601(12) 0.0469(2) Uani 1 d . . .
I10 I 0.2500 0.81354(10) 0.62452(9) 0.0517(5) Uani 1 d S . .
I11 I 0.54332(12) 0.65479(7) 0.69260(11) 0.0511(4) Uani 1 d . . .
B1 B 0.2500 0.7157(15) 0.8915(13) 0.039(7) Uani 1 d S . .
B2 B 0.3791(19) 0.6627(11) 0.8603(10) 0.033(4) Uani 1 d D . .
B3 B 0.2500 0.6025(13) 0.8859(11) 0.033(5) Uani 1 d SD . .
H3 H 0.2500 0.5579 0.9374 0.039 Uiso 1 calc SR . .
B6 B 0.3318(11) 0.7602(8) 0.8064(11) 0.033(3) Uani 1 d . . .
C7 C 0.3204(10) 0.5787(8) 0.7997(8) 0.035(3) Uani 1 d D . .
H7 H 0.374(4) 0.515(2) 0.794(3) 0.042 Uiso 1 d D . .
B10 B 0.2500 0.7300(16) 0.7262(12) 0.025(5) Uani 1 d S . .
B11 B 0.372(2) 0.6647(11) 0.7556(11) 0.038(5) Uani 1 d . . .
N13 N 0.2500 0.6205(13) 1.1529(11) 0.061(5) Uani 1 d SD . .
H13 H 0.2500 0.6787 1.1337 0.073 Uiso 1 calc SR . .
C14 C 0.2500 0.6318(18) 1.2362(14) 0.076(8) Uani 1 d SD . .
H14A H 0.2009 0.5846 1.2596 0.114 Uiso 0.50 calc PR . .
H14B H 0.2165 0.6907 1.2492 0.114 Uiso 0.50 calc PR . .
H14C H 0.3327 0.6276 1.2554 0.114 Uiso 0.50 calc PR . .
C15 C 0.360(2) 0.5769(13) 1.1178(12) 0.077(6) Uani 1 d . . .
H15A H 0.3610 0.5129 1.1308 0.115 Uiso 1 calc R . .
H15B H 0.4327 0.6058 1.1375 0.115 Uiso 1 calc R . .
H15C H 0.3569 0.5837 1.0622 0.115 Uiso 1 calc R . .
N16 N 0.2500 0.6003(15) 0.5357(12) 0.088(7) Uani 1 d SDU . .
H16 H 0.2500 0.6567 0.5585 0.106 Uiso 1 calc SR . .
C17 C 0.2500 0.5336(16) 0.6011(13) 0.070(7) Uani 1 d SD . .
H17A H 0.3316 0.5283 0.6219 0.105 Uiso 0.50 calc PR . .
H17B H 0.2231 0.4749 0.5825 0.105 Uiso 0.50 calc PR . .
H17C H 0.1953 0.5546 0.6412 0.105 Uiso 0.50 calc PR . .
C18 C 0.370(3) 0.592(2) 0.497(2) 0.179(16) Uani 1 d DU . .
H18A H 0.4327 0.6168 0.5298 0.268 Uiso 1 calc R . .
H18B H 0.3679 0.6264 0.4487 0.268 Uiso 1 calc R . .
H18C H 0.3866 0.5292 0.4857 0.268 Uiso 1 calc R . .

loop_
_atom_site_aniso_label
_atom_site_aniso_U_11
_atom_site_aniso_U_22
_atom_site_aniso_U_33
_atom_site_aniso_U_23
_atom_site_aniso_U_13
_atom_site_aniso_U_12
I1 0.0772(13) 0.0413(8) 0.0315(7) -0.0108(6) 0.000 0.000
I2 0.0487(10) 0.0484(7) 0.0597(7) -0.0030(5) -0.0185(6) 0.0037(5)
I6 0.0516(5) 0.0320(4) 0.0570(5) -0.0047(6) 0.0036(7) -0.0109(3)
I10 0.0784(13) 0.0428(8) 0.0341(7) 0.0075(7) 0.000 0.000
I11 0.0484(10) 0.0467(6) 0.0582(7) -0.0079(5) 0.0190(6) -0.0011(5)
B1 0.07(2) 0.018(11) 0.025(12) -0.015(10) 0.000 0.000
B2 0.034(12) 0.037(9) 0.029(8) -0.007(7) -0.012(8) 0.005(8)
B3 0.054(14) 0.026(11) 0.018(9) 0.004(8) 0.000 0.000
B6 0.038(7) 0.023(6) 0.037(7) 0.003(8) -0.021(11) 0.000(5)
C7 0.040(6) 0.036(6) 0.028(8) -0.018(6) 0.006(6) 0.003(5)
B10 0.014(12) 0.030(12) 0.031(12) 0.000(10) 0.000 0.000
B11 0.053(15) 0.026(9) 0.036(9) 0.001(8) 0.012(9) 0.011(9)
N13 0.055(12) 0.048(11) 0.079(14) 0.011(11) 0.000 0.000
C14 0.055(16) 0.058(17) 0.12(2) 0.014(16) 0.000 0.000
C15 0.103(17) 0.076(13) 0.051(10) 0.009(10) 0.010(11) -0.013(12)
N16 0.134(14) 0.060(11) 0.070(11) -0.031(10) 0.000 0.000
C17 0.088(19) 0.054(15) 0.068(17) -0.011(12) 0.000 0.000
C18 0.20(3) 0.19(3) 0.15(2) -0.02(2) 0.04(2) -0.06(2)

loop_
_atom_type_symbol
_atom_type_description
_atom_type_scat_dispersion_real
_atom_type_scat_dispersion_imag
_atom_type_scat_source
C C 0.0033 0.0016 'International Tables Vol C Tables 4.2.6.8 and 6.1.1.4'
H H 0.0000 0.0000 'International Tables Vol C Tables 4.2.6.8 and 6.1.1.4'
B B 0.0013 0.0007 'International Tables Vol C Tables 4.2.6.8 and 6.1.1.4'
N N 0.0061 0.0033 'International Tables Vol C Tables 4.2.6.8 and 6.1.1.4'
I I -0.4742 1.8119 'International Tables Vol C Tables 4.2.6.8 and 6.1.1.4'

loop_
_geom_angle_atom_site_label_1
_geom_angle_atom_site_label_2
_geom_angle_atom_site_label_3
_geom_angle
_geom_angle_site_symmetry_1
_geom_angle_site_symmetry_3
_geom_angle_publ_flag
B3 B1 B2 61.6(9) . 4 ?
B3 B1 B2 61.6(9) . . ?
B2 B1 B2 112.3(16) 4 . ?
B3 B1 B6 107.9(12) . 4 ?
B2 B1 B6 60.3(9) 4 4 ?
B2 B1 B6 108.3(14) . 4 ?
B3 B1 B6 107.9(12) . . ?
B2 B1 B6 108.3(14) 4 . ?
B2 B1 B6 60.3(9) . . ?
B6 B1 B6 58.2(11) 4 . ?
B3 B1 I1 124.4(15) . . ?
B2 B1 I1 120.5(9) 4 . ?
B2 B1 I1 120.5(9) . . ?
B6 B1 I1 120.1(11) 4 . ?
B6 B1 I1 120.1(11) . . ?
B1 B2 B3 58.1(11) . . ?
B1 B2 C7 102.0(12) . . ?
B3 B2 C7 59.2(9) . . ?
B1 B2 B6 63.7(12) . . ?
B3 B2 B6 107.9(12) . . ?
C7 B2 B6 98.5(10) . . ?
B1 B2 B11 105.9(16) . . ?
B3 B2 B11 103.3(16) . . ?
C7 B2 B11 52.8(9) . . ?
B6 B2 B11 56.9(10) . . ?
B1 B2 I2 126.6(11) . . ?
B3 B2 I2 121.5(10) . . ?
C7 B2 I2 123.5(10) . . ?
B6 B2 I2 126.2(10) . . ?
B11 B2 I2 122.9(17) . . ?
B1 B3 C7 104.7(12) . 4 ?
B1 B3 C7 104.7(12) . . ?
C7 B3 C7 53.6(10) 4 . ?
B1 B3 B2 60.3(8) . . ?
C7 B3 B2 104.5(12) 4 . ?
C7 B3 B2 60.8(8) . . ?
B1 B3 B2 60.3(8) . 4 ?
C7 B3 B2 60.8(8) 4 4 ?
C7 B3 B2 104.5(12) . 4 ?
B2 B3 B2 110.1(16) . 4 ?
B1 B3 H3 123.0 . . ?
C7 B3 H3 125.4 4 . ?
C7 B3 H3 125.4 . . ?
B2 B3 H3 120.7 . . ?
B2 B3 H3 120.7 4 . ?
B10 B6 B11 60.5(11) . . ?
B10 B6 B2 111.5(12) . . ?
B11 B6 B2 62.3(7) . . ?
B10 B6 B6 58.3(6) . 4 ?
B11 B6 B6 105.0(9) . 4 ?
B2 B6 B6 106.8(8) . 4 ?
B10 B6 B1 107.4(8) . . ?
B11 B6 B1 104.1(11) . . ?
B2 B6 B1 55.9(10) . . ?
B6 B6 B1 60.9(5) 4 . ?
B10 B6 I6 123.4(11) . . ?
B11 B6 I6 128.0(11) . . ?
B2 B6 I6 120.4(9) . . ?
B6 B6 I6 120.1(3) 4 . ?
B1 B6 I6 119.2(11) . . ?
C7 C7 B11 111.0(10) 4 . ?
C7 C7 B3 63.2(5) 4 . ?
B11 C7 B3 114.7(11) . . ?
C7 C7 B2 111.7(7) 4 . ?
B11 C7 B2 65.9(7) . . ?
B3 C7 B2 59.9(9) . . ?
C7 C7 H7 122(2) 4 . ?
B11 C7 H7 116(3) . . ?
B3 C7 H7 120(3) . . ?
B2 C7 H7 118(2) . . ?
B6 B10 B6 63.3(13) . 4 ?
B6 B10 B11 108.3(14) . 4 ?
B6 B10 B11 59.9(9) 4 4 ?
B6 B10 B11 59.9(9) . . ?
B6 B10 B11 108.3(14) 4 . ?
B11 B10 B11 101.9(18) 4 . ?
B6 B10 I10 121.1(11) . . ?
B6 B10 I10 121.1(11) 4 . ?
B11 B10 I10 124.1(10) 4 . ?
B11 B10 I10 124.1(10) . . ?
C7 B11 B6 108.3(13) . . ?
C7 B11 B10 107.9(16) . . ?
B6 B11 B10 59.6(11) . . ?
C7 B11 B2 61.3(10) . . ?
B6 B11 B2 60.8(10) . . ?
B10 B11 B2 109.6(16) . . ?
C7 B11 I11 119.9(11) . . ?
B6 B11 I11 122.3(12) . . ?
B10 B11 I11 124.1(11) . . ?
B2 B11 I11 117.6(17) . . ?
C14 N13 C15 117.0(13) . 4 ?
C14 N13 C15 117.0(12) . . ?
C15 N13 C15 107(2) 4 . ?
C14 N13 H13 104.7 . . ?
C15 N13 H13 104.7 4 . ?
C15 N13 H13 104.7 . . ?
N13 C14 H14A 109.5 . . ?
N13 C14 H14B 109.5 . . ?
H14A C14 H14B 109.5 . . ?
N13 C14 H14C 109.5 . . ?
H14A C14 H14C 109.5 . . ?
H14B C14 H14C 109.5 . . ?
N13 C15 H15A 109.5 . . ?
N13 C15 H15B 109.5 . . ?
H15A C15 H15B 109.5 . . ?
N13 C15 H15C 109.5 . . ?
H15A C15 H15C 109.5 . . ?
H15B C15 H15C 109.5 . . ?
C18 N16 C18 125(3) 4 . ?
C18 N16 C17 107.1(19) 4 . ?
C18 N16 C17 107.1(18) . . ?
C18 N16 H16 105.5 4 . ?
C18 N16 H16 105.5 . . ?
C17 N16 H16 105.5 . . ?
N16 C17 H17A 109.5 . . ?
N16 C17 H17B 109.5 . . ?
H17A C17 H17B 109.5 . . ?
N16 C17 H17C 109.5 . . ?
H17A C17 H17C 109.5 . . ?
H17B C17 H17C 109.5 . . ?
N16 C18 H18A 109.5 . . ?
N16 C18 H18B 109.5 . . ?
H18A C18 H18B 109.5 . . ?
N16 C18 H18C 109.5 . . ?
H18A C18 H18C 109.5 . . ?
H18B C18 H18C 109.5 . . ?

loop_
_geom_bond_atom_site_label_1
_geom_bond_atom_site_label_2
_geom_bond_distance
_geom_bond_site_symmetry_2
_geom_bond_publ_flag
I1 B1 2.22(2) . ?
I2 B2 2.143(19) . ?
I6 B6 2.186(12) . ?
I10 B10 2.17(2) . ?
I11 B11 2.20(2) . ?
B1 B3 1.69(3) . ?
B1 B2 1.73(2) 4 ?
B1 B2 1.73(2) . ?
B1 B6 1.87(3) 4 ?
B1 B6 1.87(3) . ?
B2 B3 1.75(2) . ?
B2 C7 1.76(2) . ?
B2 B6 1.81(2) . ?
B2 B11 1.836(16) . ?
B3 C7 1.74(2) 4 ?
B3 C7 1.74(2) . ?
B3 B2 1.75(2) 4 ?
B3 H3 1.1200 . ?
B6 B10 1.73(2) . ?
B6 B11 1.74(2) . ?
B6 B6 1.82(2) 4 ?
C7 C7 1.57(2) 4 ?
C7 B11 1.60(2) . ?
C7 H7 1.13(2) . ?
B10 B6 1.73(2) 4 ?
B10 B11 1.75(2) 4 ?
B10 B11 1.75(2) . ?
N13 C14 1.47(2) . ?
N13 C15 1.51(2) 4 ?
N13 C15 1.51(2) . ?
N13 H13 0.9300 . ?
C14 H14A 0.9800 . ?
C14 H14B 0.9800 . ?
C14 H14C 0.9800 . ?
C15 H15A 0.9800 . ?
C15 H15B 0.9800 . ?
C15 H15C 0.9800 . ?
N16 C18 1.50(3) 4 ?
N16 C18 1.50(3) . ?
N16 C17 1.52(2) . ?
N16 H16 0.9300 . ?
C17 H17A 0.9800 . ?
C17 H17B 0.9800 . ?
C17 H17C 0.9800 . ?
C18 H18A 0.9800 . ?
C18 H18B 0.9800 . ?
C18 H18C 0.9800 . ?

loop_
_geom_hbond_atom_site_label_D
_geom_hbond_atom_site_label_H
_geom_hbond_atom_site_label_A
_geom_hbond_distance_DH
_geom_hbond_distance_HA
_geom_hbond_distance_DA
_geom_hbond_angle_DHA
_geom_hbond_site_symmetry_A
N13 H13 I1 0.93 2.89 3.706(19) 147.1 .
N16 H16 I10 0.93 2.61 3.54(2) 179.1 .
